data_2009272
loop_
_publ_author_name
'Gallagher, John F.'
'Murphy, Carol'

_publ_section_title
;C---H&#x00B7;&#x00B7;&#x00B7;\p~arene~,
 C<i>sp</i>^3^---H&#x00B7;&#x00B7;&#x00B7;O=C and
 O---H&#x00B7;&#x00B7;&#x00B7;O intermolecular interactions in
 (2<i>R</i>/2<i>S</i>)-3-(3-hydroxyphenyl)-2-(1-oxo-1,3-dihydro-2<i>H</i>-isoindol-2-yl)propanoic
 acid: a <i>meta</i>-tyrosine derivative
;
_journal_issue 12
_journal_name_full 'Acta Crystallographica Section C'
_journal_page_first 2167
_journal_page_last 2169
_journal_paper_doi 10.1107/S0108270199010884
_journal_volume 55
_journal_year 1999
_chemical_formula_moiety 'C17 H15 N O4 '
_chemical_formula_sum 'C17 H15 N O4'
_chemical_formula_weight 297.30
_chemical_melting_point 463
_chemical_name_systematic
;
(2R/2S)-2-(1-oxo-1,3-dihydro-2H-isoindol-2-yl)-3-(3-hydroxyphenyl)propanoic
acid
;
_space_group_IT_number 14
_symmetry_cell_setting monoclinic
_symmetry_space_group_name_Hall '-P 2yn'
_symmetry_space_group_name_H-M 'P 1 21/n 1'
_cell_angle_alpha 90
_cell_angle_beta 104.586(13)
_cell_angle_gamma 90
_cell_formula_units_Z 4
_cell_length_a 11.3483(15)
_cell_length_b 8.9413(10)
_cell_length_c 14.705(3)
_cell_measurement_reflns_used 25
_cell_measurement_temperature 294.0(10)
_cell_measurement_theta_max 19.87
_cell_measurement_theta_min 7.77
_cell_volume 1444.0(4)
_computing_cell_refinement 'SET4 and CELDIM in CAD4-PC Software (Enraf-Nonius, 1992)'
_computing_data_collection 'CAD4-PC Software (Enraf-Nonius, 1992)'
_computing_data_reduction 'DATRD2 in NRCVAX96 (Gabe et al., 1989)'
_computing_molecular_graphics
;NRCVAX96, ORTEPIII (Burnett & Johnson, 1996), ORTEX (McArdle, 1995) and
 PLATON
(Spek, 1998)
;
_computing_publication_material 'NRCVAX96, SHELXL97 and WordPerfect macro PREP8 (Ferguson, 1998)'
_computing_structure_refinement 'NRCVAX96 and SHELXL97 (Sheldrick, 1997a)'
_computing_structure_solution 'SHELXS97 (Sheldrick, 1997b)'
_diffrn_ambient_temperature 294.0(10)
_diffrn_measured_fraction_theta_full 1.00
_diffrn_measured_fraction_theta_max 1.00
_diffrn_measurement_device 'Enraf-Nonius CAD-4'
_diffrn_measurement_method \w--2\q
_diffrn_radiation_monochromator graphite
_diffrn_radiation_source 'X-ray tube'
_diffrn_radiation_type 'Molybdenum K\a'
_diffrn_radiation_wavelength 0.7107
_diffrn_reflns_av_R_equivalents 0.012
_diffrn_reflns_av_sigmaI/netI 0.0809
_diffrn_reflns_limit_h_max 13
_diffrn_reflns_limit_h_min -13
_diffrn_reflns_limit_k_max 10
_diffrn_reflns_limit_k_min 0
_diffrn_reflns_limit_l_max 17
_diffrn_reflns_limit_l_min 0
_diffrn_reflns_number 2786
_diffrn_reflns_theta_full 25.4
_diffrn_reflns_theta_max 25.4
_diffrn_reflns_theta_min 2.0
_diffrn_standards_decay_% 'no decay, variation 1'
_diffrn_standards_interval_time 240
_diffrn_standards_number 3
_exptl_absorpt_coefficient_mu 0.098
_exptl_absorpt_correction_T_max 1.00
_exptl_absorpt_correction_T_min 1.00
_exptl_absorpt_correction_type none
_exptl_absorpt_process_details none
_exptl_crystal_colour colourless
_exptl_crystal_density_diffrn 1.368
_exptl_crystal_density_meas ?
_exptl_crystal_description plate
_exptl_crystal_F_000 624
_exptl_crystal_size_max 0.35
_exptl_crystal_size_mid 0.28
_exptl_crystal_size_min 0.09
_refine_diff_density_max 0.162
_refine_diff_density_min -0.162
_refine_ls_extinction_coef 0.0111(12)
_refine_ls_extinction_method 'SHELXL97 (Sheldrick, 1997a)'
_refine_ls_goodness_of_fit_ref 0.941
_refine_ls_hydrogen_treatment constr
_refine_ls_matrix_type full
_refine_ls_number_parameters 202
_refine_ls_number_reflns 2684
_refine_ls_number_restraints 0
_refine_ls_restrained_S_all 0.941
_refine_ls_R_factor_all 0.1071
_refine_ls_R_factor_gt 0.0406
_refine_ls_shift/su_max 0.001
_refine_ls_shift/su_mean 0.000
_refine_ls_structure_factor_coef Fsqd
_refine_ls_weighting_details 'w = 1/[\s^2^(Fo^2^)+(0.0339P)^2^] where P=(Fo^2^+2Fc^2^)/3'
_refine_ls_weighting_scheme calc
_refine_ls_wR_factor_ref 0.0847
_reflns_number_gt 1452
_reflns_number_total 2684
_reflns_threshold_expression >2\s(I)
_cod_data_source_file gd1055.cif
_cod_data_source_block I
_cod_depositor_comments
;
The following automatic conversions were performed:

'_exptl_crystal_density_meas' value 'not measured' was changed to '?'
- the value is perceived as not measured.

Automatic conversion script
Id: cif_fix_values 3008 2015-01-20 13:52:24Z robertas 

The following automatic conversions were performed:

'_refine_ls_weighting_scheme' value 'calc w =
1/[\s^2^(Fo^2^)+(0.0339P)^2^] where P=(Fo^2^+2Fc^2^)/3' was changed
to 'calc'. New tag '_refine_ls_weighting_details' was created. The
value of the new tag was set to 'w = 1/[\s^2^(Fo^2^)+(0.0339P)^2^]
where P=(Fo^2^+2Fc^2^)/3'.

Automatic conversion script
Id: cif_fix_values 3143 2015-03-26 13:38:13Z robertas 
;
_cod_original_sg_symbol_H-M 'P 21/n'
_cod_original_formula_sum 'C17 H15 N O4 '
_cod_database_code 2009272

loop_
_symmetry_equiv_pos_as_xyz
'x, y, z'
'-x+1/2, y+1/2, -z+1/2'
'-x, -y, -z'
'x-1/2, -y-1/2, z-1/2'

loop_
_atom_site_label
_atom_site_fract_x
_atom_site_fract_y
_atom_site_fract_z
_atom_site_U_iso_or_equiv
_atom_site_adp_type
_atom_site_calc_flag
_atom_site_refinement_flags
_atom_site_occupancy
_atom_site_disorder_assembly
_atom_site_disorder_group
_atom_site_type_symbol
O1 0.41475(13) 0.4706(2) 0.71552(10) 0.0546(5) Uani d . 1 . . O
O2 0.58574(14) 0.46580(19) 0.66674(11) 0.0534(5) Uani d . 1 . . O
O3 0.71405(13) 0.30789(17) 0.91575(10) 0.0450(4) Uani d . 1 . . O
O4 0.76304(14) 1.10560(17) 1.05208(10) 0.0488(5) Uani d . 1 . . O
N1 0.72065(13) 0.53576(18) 0.84657(11) 0.0323(4) Uani d . 1 . . N
C1 0.53295(19) 0.4934(2) 0.72563(16) 0.0367(5) Uani d . 1 . . C
C2 0.59015(17) 0.5590(2) 0.82227(14) 0.0314(5) Uani d . 1 . . C
C3 0.77145(18) 0.4086(2) 0.88844(14) 0.0317(5) Uani d . 1 . . C
C4 0.90184(17) 0.4145(2) 0.89129(13) 0.0310(5) Uani d . 1 . . C
C5 0.99371(19) 0.3137(3) 0.92876(15) 0.0401(6) Uani d . 1 . . C
C6 1.1091(2) 0.3463(3) 0.91924(17) 0.0500(6) Uani d . 1 . . C
C7 1.1308(2) 0.4743(3) 0.87400(17) 0.0516(7) Uani d . 1 . . C
C8 1.03899(19) 0.5746(3) 0.83652(16) 0.0469(6) Uani d . 1 . . C
C9 0.92318(18) 0.5431(2) 0.84598(14) 0.0337(5) Uani d . 1 . . C
C10 0.80721(17) 0.6300(2) 0.81423(15) 0.0372(5) Uani d . 1 . . C
C21 0.55416(19) 0.7239(2) 0.82508(14) 0.0372(6) Uani d . 1 . . C
C11 0.58789(17) 0.7923(2) 0.92203(14) 0.0316(5) Uani d . 1 . . C
C12 0.54226(19) 0.7330(2) 0.99311(15) 0.0411(6) Uani d . 1 . . C
C13 0.5699(2) 0.7978(3) 1.08082(16) 0.0469(6) Uani d . 1 . . C
C14 0.64266(18) 0.9225(2) 1.09991(15) 0.0394(6) Uani d . 1 . . C
C15 0.68779(17) 0.9829(2) 1.02956(15) 0.0335(5) Uani d . 1 . . C
C16 0.66147(17) 0.9179(2) 0.94110(14) 0.0342(5) Uani d . 1 . . C
H1 0.3834 0.4440 0.6615 0.082 Uiso calc R 1 . . H
H2 0.5570 0.5048 0.8682 0.038 Uiso calc R 1 . . H
H4 0.7565 1.1580 1.0053 0.073 Uiso calc R 1 . . H
H5 0.9785 0.2274 0.9592 0.048 Uiso calc R 1 . . H
H6 1.1729 0.2809 0.9437 0.060 Uiso calc R 1 . . H
H7 1.2092 0.4936 0.8686 0.062 Uiso calc R 1 . . H
H8 1.0544 0.6606 0.8059 0.056 Uiso calc R 1 . . H
H10A 0.8141 0.7281 0.8433 0.045 Uiso calc R 1 . . H
H10B 0.7840 0.6414 0.7464 0.045 Uiso calc R 1 . . H
H21A 0.5932 0.7806 0.7846 0.045 Uiso calc R 1 . . H
H21B 0.4668 0.7326 0.7998 0.045 Uiso calc R 1 . . H
H12 0.4926 0.6488 0.9815 0.049 Uiso calc R 1 . . H
H13 0.5389 0.7564 1.1280 0.056 Uiso calc R 1 . . H
H14 0.6611 0.9655 1.1594 0.047 Uiso calc R 1 . . H
H16 0.6934 0.9589 0.8943 0.041 Uiso calc R 1 . . H

loop_
_atom_site_aniso_label
_atom_site_aniso_U_11
_atom_site_aniso_U_22
_atom_site_aniso_U_33
_atom_site_aniso_U_12
_atom_site_aniso_U_13
_atom_site_aniso_U_23
O1 0.0424(10) 0.0687(13) 0.0437(10) -0.0045(9) -0.0059(8) -0.0120(10)
O2 0.0554(10) 0.0578(12) 0.0461(10) 0.0072(9) 0.0111(8) -0.0136(9)
O3 0.0444(9) 0.0338(9) 0.0534(10) -0.0032(8) 0.0063(8) 0.0159(8)
O4 0.0564(10) 0.0360(10) 0.0423(10) -0.0145(8) -0.0093(8) 0.0108(8)
N1 0.0298(9) 0.0268(10) 0.0377(10) 0.0005(8) 0.0035(8) 0.0077(9)
C1 0.0394(14) 0.0283(13) 0.0378(13) 0.0069(11) 0.0012(11) -0.0003(11)
C2 0.0331(11) 0.0257(12) 0.0333(12) 0.0031(10) 0.0048(9) 0.0044(11)
C3 0.0401(13) 0.0256(13) 0.0262(12) -0.0017(11) 0.0023(10) -0.0003(10)
C4 0.0356(12) 0.0281(12) 0.0268(11) 0.0025(10) 0.0030(9) -0.0022(10)
C5 0.0453(14) 0.0360(14) 0.0347(12) 0.0052(12) 0.0023(10) 0.0004(11)
C6 0.0429(15) 0.0581(18) 0.0437(14) 0.0161(13) 0.0012(11) -0.0040(13)
C7 0.0368(13) 0.0630(18) 0.0554(15) 0.0024(13) 0.0125(11) -0.0074(15)
C8 0.0466(15) 0.0453(15) 0.0525(15) -0.0029(12) 0.0192(12) 0.0006(13)
C9 0.0367(12) 0.0302(13) 0.0338(12) 0.0001(10) 0.0078(10) -0.0045(11)
C10 0.0428(13) 0.0283(12) 0.0406(13) -0.0004(10) 0.0108(10) 0.0059(11)
C21 0.0400(13) 0.0328(13) 0.0358(12) 0.0065(10) 0.0038(10) 0.0046(11)
C11 0.0301(11) 0.0264(12) 0.0368(12) 0.0053(10) 0.0054(10) 0.0010(11)
C12 0.0419(13) 0.0332(14) 0.0496(15) -0.0097(11) 0.0143(12) -0.0067(12)
C13 0.0561(15) 0.0460(15) 0.0453(14) -0.0083(13) 0.0256(12) 0.0007(13)
C14 0.0463(14) 0.0380(14) 0.0340(13) -0.0007(11) 0.0099(11) -0.0042(11)
C15 0.0319(11) 0.0276(12) 0.0365(13) 0.0013(10) 0.0002(10) 0.0056(11)
C16 0.0357(12) 0.0321(13) 0.0338(13) 0.0040(10) 0.0071(10) 0.0090(11)

loop_
_atom_type_symbol
_atom_type_description
_atom_type_scat_dispersion_real
_atom_type_scat_dispersion_imag
_atom_type_scat_source
C C 0.0033 0.0016 'International Tables Vol C Tables 4.2.6.8 and 6.1.1.4'
H H 0.0000 0.0000 'International Tables Vol C Tables 4.2.6.8 and 6.1.1.4'
N N 0.0061 0.0033 'International Tables Vol C Tables 4.2.6.8 and 6.1.1.4'
O O 0.0106 0.0060 'International Tables Vol C Tables 4.2.6.8 and 6.1.1.4'

loop_
_geom_angle_atom_site_label_1
_geom_angle_atom_site_label_2
_geom_angle_atom_site_label_3
_geom_angle
_geom_angle_publ_flag
C2 N1 C3 121.71(16) yes
C2 N1 C10 124.49(16) yes
C3 N1 C10 112.88(16) yes
O1 C1 O2 124.3(2) yes
O1 C1 C2 110.17(18) yes
O2 C1 C2 125.55(19) yes
N1 C2 C1 110.12(16) yes
N1 C2 C21 113.20(16) yes
C1 C2 C21 109.97(17) yes
O3 C3 N1 124.18(19) yes
O3 C3 C4 128.72(19) yes
N1 C3 C4 107.07(18) yes
C3 C4 C5 129.8(2) no
C3 C4 C9 108.29(18) no
C5 C4 C9 121.91(19) no
C4 C5 C6 117.4(2) no
C5 C6 C7 120.9(2) no
C6 C7 C8 121.6(2) no
C7 C8 C9 117.9(2) no
C4 C9 C8 120.3(2) no
C4 C9 C10 109.60(17) no
C8 C9 C10 130.1(2) no
N1 C10 C9 102.05(16) no
C2 C21 C11 114.18(17) no
C12 C11 C16 118.6(2) no
C12 C11 C21 120.24(19) no
C16 C11 C21 121.09(19) no
C11 C12 C13 120.4(2) no
C12 C13 C14 121.1(2) no
C13 C14 C15 118.9(2) no
O4 C15 C14 117.2(2) yes
O4 C15 C16 122.2(2) yes
C14 C15 C16 120.5(2) no
C11 C16 C15 120.4(2) no

loop_
_geom_bond_atom_site_label_1
_geom_bond_atom_site_label_2
_geom_bond_site_symmetry_2
_geom_bond_distance
_geom_bond_publ_flag
O1 C1 . 1.328(2) yes
O2 C1 . 1.196(2) yes
O3 C3 . 1.236(2) yes
O4 C15 . 1.378(2) yes
N1 C2 . 1.448(2) yes
N1 C3 . 1.351(2) yes
N1 C10 . 1.462(2) yes
C1 C2 . 1.523(3) yes
C2 C21 . 1.533(3) yes
C3 C4 . 1.471(3) yes
C4 C5 . 1.383(3) no
C4 C9 . 1.380(3) no
C5 C6 . 1.382(3) no
C6 C7 . 1.377(3) no
C7 C8 . 1.380(3) no
C8 C9 . 1.385(3) no
C9 C10 . 1.498(3) no
C11 C12 . 1.384(3) no
C11 C16 . 1.385(3) no
C11 C21 . 1.510(3) no
C12 C13 . 1.376(3) no
C13 C14 . 1.374(3) no
C14 C15 . 1.375(3) no
C15 C16 . 1.387(3) no

loop_
_geom_hbond_atom_site_label_D
_geom_hbond_atom_site_label_H
_geom_hbond_atom_site_label_A
_geom_hbond_site_symmetry_A
_geom_hbond_distance_DH
_geom_hbond_distance_HA
_geom_hbond_distance_DA
_geom_hbond_angle_DHA
_geom_hbond_publ_flag
O1 H1 O4 4_575 0.82 1.88 2.668(2) 160 yes
O4 H4 O3 1_565 0.82 1.86 2.653(2) 164 yes
C6 H6 Cg1 3_767 0.93 2.64 3.542(3) 165 yes
C10 H10A O2 2_656 0.97 2.43 3.225(3) 139 yes
C21 H21A Cg2 2_656 0.97 2.86 3.553(3) 129 yes

loop_
_geom_torsion_atom_site_label_1
_geom_torsion_atom_site_label_2
_geom_torsion_atom_site_label_3
_geom_torsion_atom_site_label_4
_geom_torsion
_geom_torsion_publ_flag
C3 N1 C2 C1 -86.6(2) yes
C10 N1 C2 C1 81.6(2) no
C3 N1 C2 C21 149.80(18) no
C10 N1 C2 C21 -42.0(3) no
O2 C1 C2 N1 -19.9(3) yes
O1 C1 C2 N1 160.05(17) no
O2 C1 C2 C21 105.5(2) yes
O1 C1 C2 C21 -74.5(2) no
C2 N1 C3 O3 -5.7(3) yes
C10 N1 C3 O3 -175.16(19) no
C2 N1 C3 C4 172.65(17) no
C10 N1 C3 C4 3.1(2) no
O3 C3 C4 C9 175.1(2) no
N1 C3 C4 C9 -3.1(2) no
O3 C3 C4 C5 -3.5(4) no
N1 C3 C4 C5 178.3(2) no
C9 C4 C5 C6 0.0(3) no
C3 C4 C5 C6 178.4(2) no
C4 C5 C6 C7 -0.1(3) no
C5 C6 C7 C8 0.0(4) no
C6 C7 C8 C9 0.2(3) no
C5 C4 C9 C8 0.2(3) no
C3 C4 C9 C8 -178.48(19) no
C5 C4 C9 C10 -179.37(19) no
C3 C4 C9 C10 1.9(2) no
C7 C8 C9 C4 -0.3(3) no
C7 C8 C9 C10 179.2(2) no
C3 N1 C10 C9 -1.9(2) no
C2 N1 C10 C9 -171.10(17) no
C4 C9 C10 N1 -0.1(2) no
C8 C9 C10 N1 -179.7(2) no
N1 C2 C21 C11 -66.3(2) no
C1 C2 C21 C11 170.02(17) yes
C2 C21 C11 C12 -59.3(2) no
C2 C21 C11 C16 122.7(2) yes
C16 C11 C12 C13 -0.1(3) no
C21 C11 C12 C13 -178.1(2) no
C11 C12 C13 C14 0.2(3) no
C12 C13 C14 C15 0.2(3) no
C13 C14 C15 O4 -178.29(18) no
C13 C14 C15 C16 -0.7(3) no
C12 C11 C16 C15 -0.5(3) no
C21 C11 C16 C15 177.50(18) no
C14 C15 C16 C11 0.9(3) no
O4 C15 C16 C11 178.32(17) no

loop_
_cod_related_entry_id
_cod_related_entry_database
_cod_related_entry_code
1 ChemSpider 21105655
